data_8105135
loop_
_publ_author_name
'Obi, Grace'
'Zamisa, Sizwe J.'
'Heerden, Fanie R. van'

_publ_section_title
;
 Crystal structure of 6-(4-fluorophenyl)-4-methoxy-2H-pyran-2-one,
 C12H9FO3
;
_journal_issue 2
_journal_name_full 'Zeitschrift f\"ur Kristallographie - New Crystal Structures'
_journal_page_first 445
_journal_page_last 446
_journal_paper_doi 10.1515/ncrs-2019-0752
_journal_volume 235
_journal_year 2020
_chemical_formula_moiety 'C12 H9 F O3'
_chemical_formula_sum 'C12 H9 F O3'
_chemical_formula_weight 220.19
_space_group_crystal_system triclinic
_space_group_IT_number 2
_space_group_name_Hall '-P 1'
_space_group_name_H-M_alt 'P -1'
_atom_sites_solution_hydrogens geom
_cell_angle_alpha 81.489(5)
_cell_angle_beta 88.634(4)
_cell_angle_gamma 71.065(4)
_cell_formula_units_Z 2
_cell_length_a 7.1983(6)
_cell_length_b 7.3732(6)
_cell_length_c 9.6439(8)
_cell_measurement_reflns_used 5140
_cell_measurement_temperature 100(2)
_cell_measurement_theta_max 27.40
_cell_measurement_theta_min 2.95
_cell_volume 478.66(7)
_computing_cell_refinement 'APEX2, Ver. 2011.4-1 [1]'
_computing_data_collection 'APEX2, Ver. 2011.4-1 [1]'
_computing_data_reduction 'APEX2, Ver. 2011.4-1 [1]'
_computing_molecular_graphics 'ORTEP-3 [3]'
_computing_publication_material 'SHELXL-2014/7 [2]'
_computing_structure_refinement 'SHELXL-2014/7 [2]'
_computing_structure_solution 'SHELXL-2014/7 [2]'
_diffrn_ambient_temperature 100(2)
_diffrn_measured_fraction_theta_full 0.982
_diffrn_measured_fraction_theta_max 0.976
_diffrn_measurement_device_type 'Bruker APEXII CCD'
_diffrn_measurement_method '\w and \f-scans'
_diffrn_radiation_monochromator graphite
_diffrn_radiation_source 'Incoatec microsource'
_diffrn_radiation_type MoK\a
_diffrn_radiation_wavelength 0.71073
_diffrn_reflns_av_R_equivalents 0.0178
_diffrn_reflns_av_unetI/netI 0.0155
_diffrn_reflns_Laue_measured_fraction_full 0.982
_diffrn_reflns_Laue_measured_fraction_max 0.976
_diffrn_reflns_limit_h_max 9
_diffrn_reflns_limit_h_min -9
_diffrn_reflns_limit_k_max 9
_diffrn_reflns_limit_k_min -9
_diffrn_reflns_limit_l_max 12
_diffrn_reflns_limit_l_min -12
_diffrn_reflns_number 8040
_diffrn_reflns_point_group_measured_fraction_full 0.982
_diffrn_reflns_point_group_measured_fraction_max 0.976
_diffrn_reflns_theta_full 25.242
_diffrn_reflns_theta_max 27.433
_diffrn_reflns_theta_min 2.136
_exptl_absorpt_coefficient_mu 0.122
_exptl_absorpt_correction_T_max 0.990
_exptl_absorpt_correction_T_min 0.935
_exptl_absorpt_correction_type multi-scan
_exptl_absorpt_process_details 'SADABS, Bruker 2012'
_exptl_crystal_colour colourless
_exptl_crystal_density_diffrn 1.528
_exptl_crystal_description Rod
_exptl_crystal_F_000 228
_exptl_crystal_size_max 0.500
_exptl_crystal_size_mid 0.190
_exptl_crystal_size_min 0.160
_refine_diff_density_max 0.314
_refine_diff_density_min -0.225
_refine_diff_density_rms 0.047
_refine_ls_extinction_coef .
_refine_ls_extinction_method none
_refine_ls_goodness_of_fit_ref 1.046
_refine_ls_hydrogen_treatment constr
_refine_ls_matrix_type full
_refine_ls_number_parameters 146
_refine_ls_number_reflns 2142
_refine_ls_number_restraints 0
_refine_ls_restrained_S_all 1.046
_refine_ls_R_factor_all 0.0393
_refine_ls_R_factor_gt 0.0362
_refine_ls_shift/su_max 0.000
_refine_ls_shift/su_mean 0.000
_refine_ls_structure_factor_coef Fsqd
_refine_ls_weighting_details 'w=1/[\s^2^(Fo^2^)+(0.0429P)^2^+0.3142P] where P=(Fo^2^+2Fc^2^)/3'
_refine_ls_weighting_scheme calc
_refine_ls_wR_factor_gt 0.0990
_refine_ls_wR_factor_ref 0.1015
_reflns_Friedel_coverage 0.000
_reflns_Friedel_fraction_full .
_reflns_Friedel_fraction_max .
_reflns_number_gt 1942
_reflns_number_total 2142
_reflns_threshold_expression 'I > 2\s(I)'
_cod_data_source_file suppl_ncrs-2019-0752_suppl.cif
_cod_data_source_block ZamXtal
_cod_database_code 8105135
_shelx_space_group_comment
;
The symmetry employed for this shelxl refinement is uniquely defined
by the following loop, which should always be used as a source of
symmetry information in preference to the above space-group names.
They are only intended as comments.
;
_shelx_estimated_absorpt_t_min 0.941
_shelx_estimated_absorpt_t_max 0.981

loop_
_space_group_symop_operation_xyz
'x, y, z'
'-x, -y, -z'

loop_
_atom_site_label
_atom_site_type_symbol
_atom_site_fract_x
_atom_site_fract_y
_atom_site_fract_z
_atom_site_U_iso_or_equiv
_atom_site_adp_type
_atom_site_occupancy
_atom_site_site_symmetry_order
_atom_site_calc_flag
_atom_site_refinement_flags_posn
_atom_site_refinement_flags_adp
_atom_site_refinement_flags_occupancy
_atom_site_disorder_assembly
_atom_site_disorder_group
F1 F 0.34170(12) 0.79159(12) 0.91465(8) 0.0224(2) Uani 1 1 d . . . . .
O1 O 0.31232(14) 0.06558(13) 0.28267(9) 0.0165(2) Uani 1 1 d . . . . .
O2 O 0.12032(13) 0.63559(12) 0.33314(9) 0.0147(2) Uani 1 1 d . . . . .
O3 O -0.02087(15) 0.73199(13) 0.12224(10) 0.0207(2) Uani 1 1 d . . . . .
C1 C 0.2746(2) 0.00563(18) 0.15319(13) 0.0180(3) Uani 1 1 d . . . . .
H1A H 0.132569 0.047985 0.134322 0.027 Uiso 1 1 calc R U . . .
H1B H 0.328030 -0.135939 0.161302 0.027 Uiso 1 1 calc R U . . .
H1C H 0.337513 0.064182 0.076082 0.027 Uiso 1 1 calc R U . . .
C2 C 0.24409(18) 0.25668(17) 0.28849(13) 0.0130(2) Uani 1 1 d . . . . .
C3 C 0.28477(18) 0.30711(17) 0.41944(12) 0.0134(3) Uani 1 1 d . . . . .
H3 H 0.354591 0.209469 0.492774 0.016 Uiso 1 1 calc R U . . .
C4 C 0.22279(18) 0.49457(17) 0.43721(12) 0.0123(2) Uani 1 1 d . . . . .
C5 C 0.25280(17) 0.57338(17) 0.56325(12) 0.0125(2) Uani 1 1 d . . . . .
C6 C 0.19936(18) 0.77347(18) 0.56231(13) 0.0145(3) Uani 1 1 d . . . . .
H6 H 0.143243 0.859198 0.479371 0.017 Uiso 1 1 calc R U . . .
C7 C 0.22719(19) 0.84865(18) 0.68094(13) 0.0161(3) Uani 1 1 d . . . . .
H7 H 0.189996 0.984671 0.680682 0.019 Uiso 1 1 calc R U . . .
C8 C 0.31034(19) 0.72021(19) 0.79907(13) 0.0155(3) Uani 1 1 d . . . . .
C9 C 0.33530(19) 0.44896(18) 0.68597(13) 0.0150(3) Uani 1 1 d . . . . .
H9 H 0.371753 0.312707 0.687739 0.018 Uiso 1 1 calc R U . . .
C10 C 0.36460(19) 0.52178(19) 0.80508(13) 0.0165(3) Uani 1 1 d . . . . .
H10 H 0.420531 0.437336 0.888573 0.020 Uiso 1 1 calc R U . . .
C11 C 0.07485(19) 0.59398(18) 0.20336(12) 0.0147(3) Uani 1 1 d . . . . .
C12 C 0.14505(18) 0.39537(18) 0.18272(12) 0.0144(3) Uani 1 1 d . . . . .
H12 H 0.122569 0.360313 0.095264 0.017 Uiso 1 1 calc R U . . .

loop_
_atom_site_aniso_label
_atom_site_aniso_U_11
_atom_site_aniso_U_22
_atom_site_aniso_U_33
_atom_site_aniso_U_23
_atom_site_aniso_U_13
_atom_site_aniso_U_12
F1 0.0286(5) 0.0238(4) 0.0154(4) -0.0111(3) -0.0040(3) -0.0057(3)
O1 0.0230(5) 0.0123(4) 0.0132(4) -0.0047(3) -0.0032(3) -0.0030(4)
O2 0.0193(5) 0.0124(4) 0.0113(4) -0.0022(3) -0.0041(3) -0.0032(3)
O3 0.0294(5) 0.0151(4) 0.0158(5) 0.0007(3) -0.0085(4) -0.0054(4)
C1 0.0243(7) 0.0151(6) 0.0145(6) -0.0068(5) -0.0027(5) -0.0041(5)
C2 0.0130(6) 0.0133(6) 0.0137(6) -0.0041(4) 0.0020(4) -0.0047(5)
C3 0.0137(6) 0.0145(6) 0.0110(5) -0.0010(4) -0.0014(4) -0.0037(5)
C4 0.0113(5) 0.0148(6) 0.0104(5) -0.0009(4) -0.0006(4) -0.0043(4)
C5 0.0108(6) 0.0155(6) 0.0118(6) -0.0037(4) 0.0005(4) -0.0043(5)
C6 0.0140(6) 0.0145(6) 0.0138(6) -0.0020(4) -0.0008(4) -0.0030(5)
C7 0.0167(6) 0.0142(6) 0.0177(6) -0.0054(5) 0.0008(5) -0.0040(5)
C8 0.0149(6) 0.0209(6) 0.0124(6) -0.0083(5) 0.0002(4) -0.0058(5)
C9 0.0161(6) 0.0137(6) 0.0145(6) -0.0031(4) -0.0014(4) -0.0033(5)
C10 0.0167(6) 0.0186(6) 0.0124(6) -0.0019(5) -0.0026(4) -0.0032(5)
C11 0.0170(6) 0.0171(6) 0.0110(5) -0.0019(4) -0.0019(4) -0.0069(5)
C12 0.0167(6) 0.0166(6) 0.0112(5) -0.0040(4) -0.0001(4) -0.0063(5)

loop_
_atom_type_symbol
_atom_type_description
_atom_type_scat_dispersion_real
_atom_type_scat_dispersion_imag
_atom_type_scat_source
C C 0.0033 0.0016 'International Tables Vol C Tables 4.2.6.8 and 6.1.1.4'
H H 0.0000 0.0000 'International Tables Vol C Tables 4.2.6.8 and 6.1.1.4'
O O 0.0106 0.0060 'International Tables Vol C Tables 4.2.6.8 and 6.1.1.4'
F F 0.0171 0.0103 'International Tables Vol C Tables 4.2.6.8 and 6.1.1.4'

loop_
_geom_angle_atom_site_label_1
_geom_angle_atom_site_label_2
_geom_angle_atom_site_label_3
_geom_angle
_geom_angle_site_symmetry_1
_geom_angle_site_symmetry_3
C2 O1 C1 116.43(9) . .
C4 O2 C11 122.38(10) . .
O1 C1 H1A 109.5 . .
O1 C1 H1B 109.5 . .
H1A C1 H1B 109.5 . .
O1 C1 H1C 109.5 . .
H1A C1 H1C 109.5 . .
H1B C1 H1C 109.5 . .
O1 C2 C12 125.19(11) . .
O1 C2 C3 113.89(10) . .
C12 C2 C3 120.93(11) . .
C4 C3 C2 119.04(11) . .
C4 C3 H3 120.5 . .
C2 C3 H3 120.5 . .
C3 C4 O2 120.91(11) . .
C3 C4 C5 126.62(11) . .
O2 C4 C5 112.47(10) . .
C6 C5 C9 118.94(11) . .
C6 C5 C4 120.63(11) . .
C9 C5 C4 120.43(11) . .
C7 C6 C5 120.88(11) . .
C7 C6 H6 119.6 . .
C5 C6 H6 119.6 . .
C8 C7 C6 118.05(12) . .
C8 C7 H7 121.0 . .
C6 C7 H7 121.0 . .
F1 C8 C7 118.63(11) . .
F1 C8 C10 118.26(11) . .
C7 C8 C10 123.11(11) . .
C10 C9 C5 120.85(12) . .
C10 C9 H9 119.6 . .
C5 C9 H9 119.6 . .
C8 C10 C9 118.16(11) . .
C8 C10 H10 120.9 . .
C9 C10 H10 120.9 . .
O3 C11 O2 115.42(11) . .
O3 C11 C12 127.71(11) . .
O2 C11 C12 116.86(10) . .
C2 C12 C11 119.84(11) . .
C2 C12 H12 120.1 . .
C11 C12 H12 120.1 . .

loop_
_geom_bond_atom_site_label_1
_geom_bond_atom_site_label_2
_geom_bond_distance
_geom_bond_site_symmetry_2
F1 C8 1.3539(13) .
O1 C2 1.3426(15) .
O1 C1 1.4443(14) .
O2 C4 1.3642(14) .
O2 C11 1.4022(14) .
O3 C11 1.2072(15) .
C1 H1A 0.9800 .
C1 H1B 0.9800 .
C1 H1C 0.9800 .
C2 C12 1.3591(17) .
C2 C3 1.4304(16) .
C3 C4 1.3436(17) .
C3 H3 0.9500 .
C4 C5 1.4713(16) .
C5 C6 1.3973(17) .
C5 C9 1.3976(17) .
C6 C7 1.3882(17) .
C6 H6 0.9500 .
C7 C8 1.3778(18) .
C7 H7 0.9500 .
C8 C10 1.3790(18) .
C9 C10 1.3856(17) .
C9 H9 0.9500 .
C10 H10 0.9500 .
C11 C12 1.4285(17) .
C12 H12 0.9500 .

loop_
_geom_hbond_atom_site_label_D
_geom_hbond_atom_site_label_H
_geom_hbond_atom_site_label_A
_geom_hbond_distance_DH
_geom_hbond_distance_HA
_geom_hbond_distance_DA
_geom_hbond_angle_DHA
_geom_hbond_site_symmetry_A
C10 H10 F1 0.95 2.59 3.5168(15) 165.0 2_667
C12 H12 O3 0.95 2.49 3.4377(15) 172.5 2_565

loop_
_geom_torsion_atom_site_label_1
_geom_torsion_atom_site_label_2
_geom_torsion_atom_site_label_3
_geom_torsion_atom_site_label_4
_geom_torsion
_geom_torsion_site_symmetry_1
_geom_torsion_site_symmetry_2
_geom_torsion_site_symmetry_3
_geom_torsion_site_symmetry_4
C1 O1 C2 C12 -0.50(18) . . . .
C1 O1 C2 C3 179.62(10) . . . .
O1 C2 C3 C4 -179.83(11) . . . .
C12 C2 C3 C4 0.29(18) . . . .
C2 C3 C4 O2 0.81(18) . . . .
C2 C3 C4 C5 -179.29(11) . . . .
C11 O2 C4 C3 -0.20(17) . . . .
C11 O2 C4 C5 179.89(10) . . . .
C3 C4 C5 C6 172.91(12) . . . .
O2 C4 C5 C6 -7.19(16) . . . .
C3 C4 C5 C9 -7.11(19) . . . .
O2 C4 C5 C9 172.80(11) . . . .
C9 C5 C6 C7 -0.03(18) . . . .
C4 C5 C6 C7 179.95(11) . . . .
C5 C6 C7 C8 0.49(18) . . . .
C6 C7 C8 F1 178.77(11) . . . .
C6 C7 C8 C10 -0.8(2) . . . .
C6 C5 C9 C10 -0.18(18) . . . .
C4 C5 C9 C10 179.83(11) . . . .
F1 C8 C10 C9 -178.98(11) . . . .
C7 C8 C10 C9 0.6(2) . . . .
C5 C9 C10 C8 -0.07(19) . . . .
C4 O2 C11 O3 178.16(11) . . . .
C4 O2 C11 C12 -1.44(17) . . . .
O1 C2 C12 C11 178.17(11) . . . .
C3 C2 C12 C11 -1.96(18) . . . .
O3 C11 C12 C2 -177.06(13) . . . .
O2 C11 C12 C2 2.48(17) . . . .
